data_7709722
loop_
_publ_author_name
'Kr\"atschmer, Frederic'
'Gui, Xin'
'Gamer, Michael T.'
'Klopper, Wim'
'Roesky, Peter W.'

_publ_section_title
;
 Systematic investigation of the influence of electronic substituents on
 dinuclear gold(i) amidinates: synthesis, characterisation and
 photoluminescence studies
;
_journal_name_full 'Dalton Transactions'
_journal_paper_doi 10.1039/D1DT03795A
_journal_year 2022
_chemical_formula_moiety 'C58 H54 Au2 N4, 2(C4 H8 O)'
_chemical_formula_sum 'C66 H70 Au2 N4 O2'
_chemical_formula_weight 1345.19
_space_group_crystal_system monoclinic
_space_group_IT_number 14
_space_group_name_Hall '-P 2ybc'
_space_group_name_H-M_alt 'P 1 21/c 1'
_atom_sites_solution_hydrogens geom
_atom_sites_solution_primary dual
_audit_creation_date 2021-11-04
_audit_creation_method
;
Olex2 1.2
(compiled 2018.05.29 svn.r3508 for OlexSys, GUI svn.r5506)
;
_audit_update_record
;
2021-11-08 deposited with the CCDC.	2022-02-25 downloaded from the CCDC.
;
_cell_angle_alpha 90
_cell_angle_beta 104.188(2)
_cell_angle_gamma 90
_cell_formula_units_Z 2
_cell_length_a 15.3524(3)
_cell_length_b 18.6578(6)
_cell_length_c 9.9186(2)
_cell_measurement_reflns_used 46252
_cell_measurement_temperature 100
_cell_measurement_theta_max 29.66
_cell_measurement_theta_min 1.75
_cell_volume 2754.44(12)
_computing_cell_refinement 'X-Area Recipe 1.33.0.0 (STOE, 2015)'
_computing_data_collection 'X-Area WinXpose 2.0.22.0 (STOE, 2016)'
_computing_data_reduction 'X-Area Integrate 1.71.0.0 (STOE, 2016) X-Area X-Red32 1.63.2.0 (STOE, 2017)'
_computing_molecular_graphics 'Olex2 (Dolomanov et al., 2009)'
_computing_publication_material 'Olex2 (Dolomanov et al., 2009)'
_computing_structure_refinement 'ShelXL (Sheldrick, 2015)'
_computing_structure_solution 'ShelXT (Sheldrick, 2015)'
_diffrn_ambient_temperature 100.0
_diffrn_detector_area_resol_mean 6.67
_diffrn_detector_type 'STOE Imaging Plate'
_diffrn_measured_fraction_theta_full 1.000
_diffrn_measured_fraction_theta_max 0.996
_diffrn_measurement_device '2-circle diffractometer'
_diffrn_measurement_device_type 'STOE IPDS II'
_diffrn_measurement_method 'rotation method, \w scans'
_diffrn_radiation_type MoK\a
_diffrn_radiation_wavelength 0.71073
_diffrn_reflns_av_R_equivalents 0.0258
_diffrn_reflns_av_unetI/netI 0.0213
_diffrn_reflns_Laue_measured_fraction_full 1.000
_diffrn_reflns_Laue_measured_fraction_max 0.996
_diffrn_reflns_limit_h_max 21
_diffrn_reflns_limit_h_min -21
_diffrn_reflns_limit_k_max 25
_diffrn_reflns_limit_k_min -25
_diffrn_reflns_limit_l_max 13
_diffrn_reflns_limit_l_min -12
_diffrn_reflns_number 34907
_diffrn_reflns_point_group_measured_fraction_full 1.000
_diffrn_reflns_point_group_measured_fraction_max 0.996
_diffrn_reflns_theta_full 25.242
_diffrn_reflns_theta_max 29.572
_diffrn_reflns_theta_min 1.750
_exptl_absorpt_coefficient_mu 5.369
_exptl_absorpt_correction_T_max 0.5242
_exptl_absorpt_correction_T_min 0.1955
_exptl_absorpt_correction_type multi-scan
_exptl_absorpt_process_details
;
STOE X-Red32, absorption correction by Gaussian integration, analogous to
P. Coppens, "The Evaluation of Absorption and Extinction in Single-Crystal
Structure Analysis", published in: F. R. Ahmed (Editor), "Crystallographic
Computing", Munksgaard, Copenhagen (1970), 255 - 270.
Afterwards scaling of reflection intensities was performed within STOE LANA.
J. Koziskova, F. Hahn, J. Richter, J. Kozisek, "Comparison of different
absorption corrections on the model structure of tetrakis(\m~2~-acetato)-
diaqua-di-copper(II)", Acta Chimica Slovaca, vol. 9, no. 2, 2016, pp. 136 - 140.
;
_exptl_crystal_colour 'clear colourless'
_exptl_crystal_colour_lustre clear
_exptl_crystal_colour_primary colourless
_exptl_crystal_density_diffrn 1.622
_exptl_crystal_description plate
_exptl_crystal_F_000 1336
_exptl_crystal_size_max 0.373
_exptl_crystal_size_mid 0.263
_exptl_crystal_size_min 0.117
_refine_diff_density_max 1.002
_refine_diff_density_min -0.661
_refine_diff_density_rms 0.110
_refine_ls_extinction_method none
_refine_ls_goodness_of_fit_ref 1.021
_refine_ls_hydrogen_treatment constr
_refine_ls_matrix_type full
_refine_ls_number_parameters 383
_refine_ls_number_reflns 7686
_refine_ls_number_restraints 132
_refine_ls_restrained_S_all 1.017
_refine_ls_R_factor_all 0.0315
_refine_ls_R_factor_gt 0.0229
_refine_ls_shift/su_max 0.001
_refine_ls_shift/su_mean 0.000
_refine_ls_structure_factor_coef Fsqd
_refine_ls_weighting_details 'w=1/[\s^2^(Fo^2^)+(0.0392P)^2^+0.7992P] where P=(Fo^2^+2Fc^2^)/3'
_refine_ls_weighting_scheme calc
_refine_ls_wR_factor_gt 0.0572
_refine_ls_wR_factor_ref 0.0600
_reflns_Friedel_coverage 0.000
_reflns_number_gt 6359
_reflns_number_total 7686
_reflns_threshold_expression 'I > 2\s(I)'
_cod_data_source_file d1dt03795a2.cif
_cod_data_source_block fkp014b
_cod_database_code 7709722
_shelx_shelxl_version_number 2018/3
_shelx_space_group_comment
;
The symmetry employed for this shelxl refinement is uniquely defined
by the following loop, which should always be used as a source of
symmetry information in preference to the above space-group names.
They are only intended as comments.
;
_shelx_estimated_absorpt_t_max 0.572
_shelx_estimated_absorpt_t_min 0.239
_olex2_refinement_description
;
1. Fixed Uiso
 At 1.2 times of:
  All C(H) groups, All C(H,H) groups
 At 1.5 times of:
  All C(H,H,H) groups
2. Restrained distances
 C33B-O1A \\sim O1A-C30A \\sim C30A-C31A
 with sigma of 0.02
 C32A-C33B \\sim C32A-C31A
 with sigma of 0.02
 C32A-O1A \\sim C32A-C30A
 with sigma of 0.04
 O1A-C31A \\sim C33B-C30A
 with sigma of 0.04
 C33A-C32B \\sim C32B-C31B \\sim C31B-C30B
 with sigma of 0.02
 O1B-C33A \\sim O1B-C30B
 with sigma of 0.02
 O1B-C32B \\sim O1B-C31B
 with sigma of 0.04
 C32B-C30B \\sim C33A-C31B
 with sigma of 0.04
3. Uiso/Uaniso restraints and constraints
O1A \\sim C30A \\sim C31A \\sim C32A \\sim C33B: within 2A with sigma of 0.04
and sigma for terminal atoms of 0.08
O1B \\sim C30B \\sim C31B \\sim C32B \\sim C33A: within 2A with sigma of 0.04
and sigma for terminal atoms of 0.08
4. Rigid body (RIGU) restrains
 O1A, C30A, C31A, C32A, C33B
 with sigma for 1-2 distances of 0.004 and sigma for 1-3 distances of 0.004
 O1B, C30B, C31B, C32B, C33A
 with sigma for 1-2 distances of 0.004 and sigma for 1-3 distances of 0.004
5. Others
 Fixed Sof: O1A(0.5) C30A(0.5) H30a(0.5) H30b(0.5) C31A(0.5) H31a(0.5)
 H31b(0.5) C32A(0.5) H32a(0.5) H32b(0.5) C33B(0.5) H33a(0.5) H33b(0.5) O1B(0.5)
 C30B(0.5) H30c(0.5) H30d(0.5) C31B(0.5) H31c(0.5) H31d(0.5) C32B(0.5)
 H32c(0.5) H32d(0.5) C33A(0.5) H33c(0.5) H33d(0.5)
6.a Secondary CH2 refined with riding coordinates:
 C30A(H30a,H30b), C31A(H31a,H31b), C32A(H32a,H32b), C33B(H33a,H33b), C30B(H30c,
 H30d), C31B(H31c,H31d), C32B(H32c,H32d), C33A(H33c,H33d)
6.b Aromatic/amide H refined with riding coordinates:
 C1(H1), C4(H4), C7(H7), C8(H8), C9(H9), C10(H10), C11(H11), C12(H12),
 C18(H18), C20(H20), C24(H24), C25(H25), C26(H26), C27(H27), C28(H28)
6.c Idealised Me refined as rotating group:
 C14(H14a,H14b,H14c), C15(H15a,H15b,H15c), C22(H22a,H22b,H22c), C29(H29a,H29b,
 H29c)
;
_olex2_diffrn_ambient_temperature_device 'Oxford Cryosystems'
_olex2_submission_special_instructions 'No special instructions were received'

loop_
_space_group_symop_operation_xyz
'x, y, z'
'-x, y+1/2, -z+1/2'
'-x, -y, -z'
'x, -y-1/2, z-1/2'

loop_
_atom_site_label
_atom_site_type_symbol
_atom_site_fract_x
_atom_site_fract_y
_atom_site_fract_z
_atom_site_U_iso_or_equiv
_atom_site_adp_type
_atom_site_occupancy
_atom_site_site_symmetry_order
_atom_site_calc_flag
_atom_site_refinement_flags_posn
_atom_site_refinement_flags_adp
_atom_site_refinement_flags_occupancy
_atom_site_disorder_assembly
_atom_site_disorder_group
Au1 Au 0.51231(2) 0.44249(2) 0.42108(2) 0.01891(4) Uani 1 1 d . . . . .
N1 N 0.38575(14) 0.41519(11) 0.4287(2) 0.0207(4) Uani 1 1 d . . . . .
C1 C 0.33864(18) 0.45506(13) 0.4959(3) 0.0198(5) Uani 1 1 d . . . . .
H1 H 0.279671 0.438766 0.493637 0.024 Uiso 1 1 calc R . . . .
N2 N 0.36424(14) 0.51470(11) 0.5655(2) 0.0198(4) Uani 1 1 d . . . . .
C2 C 0.33904(18) 0.35514(13) 0.3523(3) 0.0212(5) Uani 1 1 d . . . . .
C3 C 0.35498(17) 0.28584(13) 0.4074(3) 0.0205(5) Uani 1 1 d . . . . .
C4 C 0.30677(17) 0.22902(13) 0.3341(3) 0.0211(5) Uani 1 1 d . . . . .
H4 H 0.317514 0.181861 0.370498 0.025 Uiso 1 1 calc R . . . .
C5 C 0.24314(17) 0.23944(13) 0.2088(3) 0.0200(5) Uani 1 1 d . . . . .
C6 C 0.18782(17) 0.17946(13) 0.1337(3) 0.0206(5) Uani 1 1 d . . . . .
C7 C 0.15669(17) 0.18030(13) -0.0111(3) 0.0217(5) Uani 1 1 d . . . . .
H7 H 0.172110 0.219369 -0.062101 0.026 Uiso 1 1 calc R . . . .
C8 C 0.10392(18) 0.12552(14) -0.0816(3) 0.0239(5) Uani 1 1 d . . . . .
H8 H 0.083276 0.127255 -0.180005 0.029 Uiso 1 1 calc R . . . .
C9 C 0.0812(2) 0.06798(14) -0.0082(3) 0.0277(6) Uani 1 1 d . . . . .
H9 H 0.045644 0.029892 -0.056315 0.033 Uiso 1 1 calc R . . . .
C10 C 0.1107(2) 0.06640(13) 0.1357(3) 0.0279(6) Uani 1 1 d . . . . .
H10 H 0.094304 0.027592 0.186414 0.033 Uiso 1 1 calc R . . . .
C11 C 0.16391(19) 0.12137(14) 0.2055(3) 0.0245(5) Uani 1 1 d . . . . .
H11 H 0.184460 0.119422 0.303904 0.029 Uiso 1 1 calc R . . . .
C12 C 0.23030(18) 0.30896(13) 0.1557(3) 0.0222(5) Uani 1 1 d . . . . .
H12 H 0.187763 0.317021 0.069747 0.027 Uiso 1 1 calc R . . . .
C13 C 0.27826(19) 0.36663(13) 0.2254(3) 0.0233(5) Uani 1 1 d . . . . .
C14 C 0.2616(2) 0.44121(14) 0.1636(3) 0.0322(6) Uani 1 1 d . . . . .
H14A H 0.222289 0.467685 0.210231 0.048 Uiso 1 1 calc GR . . . .
H14B H 0.232910 0.437558 0.064037 0.048 Uiso 1 1 calc GR . . . .
H14C H 0.319007 0.466561 0.176475 0.048 Uiso 1 1 calc GR . . . .
C15 C 0.42119(19) 0.27396(14) 0.5455(3) 0.0258(5) Uani 1 1 d . . . . .
H15A H 0.399270 0.297466 0.619167 0.039 Uiso 1 1 calc GR . . . .
H15B H 0.479560 0.294268 0.542484 0.039 Uiso 1 1 calc GR . . . .
H15C H 0.427754 0.222443 0.564480 0.039 Uiso 1 1 calc GR . . . .
C16 C 0.30324(18) 0.54503(13) 0.6396(3) 0.0205(5) Uani 1 1 d . . . . .
C17 C 0.31881(18) 0.53193(14) 0.7832(3) 0.0218(5) Uani 1 1 d . . . . .
C18 C 0.26020(19) 0.56154(13) 0.8547(3) 0.0229(5) Uani 1 1 d . . . . .
H18 H 0.270443 0.552940 0.951760 0.027 Uiso 1 1 calc R . . . .
C19 C 0.18731(18) 0.60316(13) 0.7893(3) 0.0224(5) Uani 1 1 d . . . . .
C20 C 0.17358(18) 0.61564(13) 0.6470(3) 0.0230(5) Uani 1 1 d . . . . .
H20 H 0.124134 0.644342 0.600777 0.028 Uiso 1 1 calc R . . . .
C21 C 0.23046(19) 0.58714(14) 0.5709(3) 0.0234(5) Uani 1 1 d . . . . .
C22 C 0.2107(2) 0.59974(16) 0.4157(3) 0.0308(6) Uani 1 1 d . . . . .
H22A H 0.266016 0.613883 0.390222 0.046 Uiso 1 1 calc GR . . . .
H22B H 0.165882 0.637948 0.389709 0.046 Uiso 1 1 calc GR . . . .
H22C H 0.187287 0.555558 0.366500 0.046 Uiso 1 1 calc GR . . . .
C23 C 0.12459(18) 0.63242(14) 0.8694(3) 0.0244(5) Uani 1 1 d . . . . .
C24 C 0.1003(2) 0.59097(16) 0.9711(3) 0.0308(6) Uani 1 1 d . . . . .
H24 H 0.122797 0.543520 0.987677 0.037 Uiso 1 1 calc R . . . .
C25 C 0.0437(2) 0.61789(18) 1.0485(3) 0.0362(7) Uani 1 1 d . . . . .
H25 H 0.027738 0.588995 1.117565 0.043 Uiso 1 1 calc R . . . .
C26 C 0.0105(2) 0.68672(17) 1.0249(3) 0.0346(7) Uani 1 1 d . . . . .
H26 H -0.027407 0.705559 1.078980 0.041 Uiso 1 1 calc R . . . .
C27 C 0.0325(2) 0.72841(16) 0.9222(3) 0.0317(6) Uani 1 1 d . . . . .
H27 H 0.008679 0.775406 0.904273 0.038 Uiso 1 1 calc R . . . .
C28 C 0.08947(19) 0.70112(15) 0.8459(3) 0.0285(6) Uani 1 1 d . . . . .
H28 H 0.104751 0.729975 0.776134 0.034 Uiso 1 1 calc R . . . .
C29 C 0.3971(2) 0.48615(16) 0.8562(3) 0.0302(6) Uani 1 1 d . . . . .
H29A H 0.391698 0.438464 0.813508 0.045 Uiso 1 1 calc GR . . . .
H29B H 0.397312 0.481720 0.954710 0.045 Uiso 1 1 calc GR . . . .
H29C H 0.453344 0.508500 0.847806 0.045 Uiso 1 1 calc GR . . . .
O1A O 0.6318(3) 0.31569(19) 0.7006(4) 0.0242(7) Uani 0.5 1 d D U P A 1
C30A C 0.6750(7) 0.2578(4) 0.7884(8) 0.051(2) Uani 0.5 1 d D U P A 1
H30A H 0.741158 0.261901 0.806032 0.062 Uiso 0.5 1 calc R . P A 1
H30B H 0.656362 0.211018 0.743420 0.062 Uiso 0.5 1 calc R . P A 1
C31A C 0.6458(6) 0.2638(5) 0.9252(8) 0.0406(18) Uani 0.5 1 d D U P A 1
H31A H 0.617240 0.218681 0.944831 0.049 Uiso 0.5 1 calc R . P A 1
H31B H 0.698166 0.273868 1.003633 0.049 Uiso 0.5 1 calc R . P A 1
C32A C 0.5796(10) 0.3248(8) 0.9056(18) 0.028(2) Uani 0.5 1 d D U P A 1
H32A H 0.516980 0.307156 0.876155 0.034 Uiso 0.5 1 calc R . P A 1
H32B H 0.586906 0.353208 0.991886 0.034 Uiso 0.5 1 calc R . P A 1
C33B C 0.6044(8) 0.3679(7) 0.7925(15) 0.031(2) Uani 0.5 1 d D U P A 1
H33A H 0.552303 0.396157 0.740795 0.037 Uiso 0.5 1 calc R . P A 1
H33B H 0.654367 0.401106 0.832199 0.037 Uiso 0.5 1 calc R . P A 1
O1B O 0.6920(4) 0.3661(3) 0.8294(6) 0.0528(13) Uani 0.5 1 d D U P B 2
C30B C 0.7039(6) 0.2875(4) 0.8454(11) 0.055(2) Uani 0.5 1 d D U P B 2
H30C H 0.754552 0.276942 0.926194 0.067 Uiso 0.5 1 calc R . P B 2
H30D H 0.718588 0.267271 0.761289 0.067 Uiso 0.5 1 calc R . P B 2
C31B C 0.6187(6) 0.2529(5) 0.8665(11) 0.049(2) Uani 0.5 1 d D U P B 2
H31C H 0.588475 0.224197 0.784320 0.058 Uiso 0.5 1 calc R . P B 2
H31D H 0.631616 0.221710 0.949840 0.058 Uiso 0.5 1 calc R . P B 2
C32B C 0.5623(10) 0.3169(8) 0.886(2) 0.032(3) Uani 0.5 1 d D U P B 2
H32C H 0.574103 0.330836 0.984781 0.038 Uiso 0.5 1 calc R . P B 2
H32D H 0.497416 0.306723 0.850197 0.038 Uiso 0.5 1 calc R . P B 2
C33A C 0.5927(10) 0.3751(9) 0.800(2) 0.050(4) Uani 0.5 1 d D U P B 2
H33C H 0.564457 0.368789 0.700042 0.060 Uiso 0.5 1 calc R . P B 2
H33D H 0.576998 0.423220 0.829458 0.060 Uiso 0.5 1 calc R . P B 2

loop_
_atom_site_aniso_label
_atom_site_aniso_U_11
_atom_site_aniso_U_22
_atom_site_aniso_U_33
_atom_site_aniso_U_23
_atom_site_aniso_U_13
_atom_site_aniso_U_12
Au1 0.01903(5) 0.01749(5) 0.02140(5) -0.00419(3) 0.00724(4) -0.00243(4)
N1 0.0167(10) 0.0212(10) 0.0247(11) -0.0040(8) 0.0060(9) -0.0044(8)
C1 0.0180(12) 0.0213(11) 0.0203(11) -0.0018(9) 0.0051(10) -0.0017(9)
N2 0.0153(10) 0.0208(10) 0.0249(10) -0.0041(8) 0.0079(8) -0.0050(8)
C2 0.0224(13) 0.0215(11) 0.0216(12) -0.0038(9) 0.0087(10) -0.0026(10)
C3 0.0181(12) 0.0233(11) 0.0208(11) -0.0037(9) 0.0063(10) -0.0007(9)
C4 0.0202(12) 0.0202(11) 0.0231(12) -0.0007(9) 0.0061(10) -0.0016(9)
C5 0.0196(12) 0.0195(11) 0.0217(12) -0.0034(9) 0.0068(10) -0.0014(9)
C6 0.0175(11) 0.0194(11) 0.0243(12) -0.0013(9) 0.0042(10) 0.0006(9)
C7 0.0200(12) 0.0219(11) 0.0238(12) -0.0008(10) 0.0064(10) -0.0005(10)
C8 0.0192(12) 0.0264(12) 0.0249(12) -0.0053(10) 0.0032(10) 0.0006(10)
C9 0.0227(13) 0.0237(12) 0.0339(15) -0.0063(10) 0.0016(12) -0.0040(10)
C10 0.0275(14) 0.0209(12) 0.0339(15) 0.0035(10) 0.0051(12) -0.0036(10)
C11 0.0261(14) 0.0217(12) 0.0251(13) -0.0017(10) 0.0050(11) 0.0000(10)
C12 0.0218(12) 0.0219(12) 0.0221(12) -0.0018(9) 0.0037(10) -0.0023(10)
C13 0.0261(13) 0.0200(11) 0.0254(12) -0.0009(10) 0.0095(11) -0.0013(10)
C14 0.0429(18) 0.0221(13) 0.0285(14) 0.0003(10) 0.0027(13) -0.0037(12)
C15 0.0248(14) 0.0277(13) 0.0238(13) -0.0027(10) 0.0038(11) -0.0026(11)
C16 0.0227(13) 0.0176(11) 0.0223(12) -0.0032(9) 0.0072(10) -0.0016(9)
C17 0.0208(12) 0.0219(11) 0.0231(12) -0.0027(10) 0.0059(10) 0.0004(10)
C18 0.0240(13) 0.0256(12) 0.0200(11) -0.0030(9) 0.0069(10) -0.0002(10)
C19 0.0217(13) 0.0208(11) 0.0267(13) -0.0029(10) 0.0096(11) -0.0005(10)
C20 0.0220(13) 0.0213(11) 0.0254(13) 0.0007(10) 0.0051(11) 0.0034(10)
C21 0.0260(14) 0.0210(12) 0.0238(12) -0.0013(10) 0.0073(11) -0.0016(10)
C22 0.0354(16) 0.0350(15) 0.0243(13) 0.0042(11) 0.0119(12) 0.0067(12)
C23 0.0227(13) 0.0267(12) 0.0242(12) -0.0048(10) 0.0068(11) -0.0007(10)
C24 0.0309(16) 0.0330(15) 0.0299(14) 0.0021(12) 0.0102(13) 0.0047(12)
C25 0.0307(16) 0.0500(18) 0.0305(15) 0.0034(13) 0.0123(13) 0.0042(14)
C26 0.0228(14) 0.0482(18) 0.0334(15) -0.0145(13) 0.0083(12) 0.0039(13)
C27 0.0246(14) 0.0292(14) 0.0399(17) -0.0106(12) 0.0051(13) 0.0026(11)
C28 0.0254(14) 0.0272(13) 0.0331(14) -0.0060(11) 0.0076(12) -0.0011(11)
C29 0.0250(14) 0.0394(15) 0.0261(13) 0.0027(12) 0.0059(12) 0.0080(12)
O1A 0.0236(19) 0.0308(19) 0.0182(16) 0.0039(14) 0.0050(15) -0.0009(15)
C30A 0.068(6) 0.044(4) 0.039(4) 0.007(3) 0.008(4) 0.016(4)
C31A 0.035(4) 0.049(4) 0.034(4) 0.014(3) -0.001(3) -0.002(3)
C32A 0.022(5) 0.034(4) 0.025(5) -0.003(3) 0.000(4) -0.014(3)
C33B 0.023(4) 0.032(4) 0.031(4) 0.009(3) -0.004(3) -0.005(3)
O1B 0.052(3) 0.054(3) 0.058(3) 0.007(3) 0.024(3) 0.000(2)
C30B 0.058(5) 0.046(4) 0.068(6) 0.011(4) 0.025(5) 0.016(4)
C31B 0.045(5) 0.038(4) 0.059(6) 0.003(4) 0.005(4) 0.000(3)
C32B 0.025(6) 0.039(5) 0.027(6) 0.001(4) -0.002(4) -0.010(4)
C33A 0.048(6) 0.047(6) 0.061(8) 0.014(5) 0.022(5) 0.010(5)

loop_
_atom_type_symbol
_atom_type_description
_atom_type_scat_dispersion_real
_atom_type_scat_dispersion_imag
_atom_type_scat_source
C C 0.0033 0.0016 'International Tables Vol C Tables 4.2.6.8 and 6.1.1.4'
H H 0.0000 0.0000 'International Tables Vol C Tables 4.2.6.8 and 6.1.1.4'
Au Au -2.0133 8.8022 'International Tables Vol C Tables 4.2.6.8 and 6.1.1.4'
N N 0.0061 0.0033 'International Tables Vol C Tables 4.2.6.8 and 6.1.1.4'
O O 0.0106 0.0060 'International Tables Vol C Tables 4.2.6.8 and 6.1.1.4'

loop_
_geom_angle_atom_site_label_1
_geom_angle_atom_site_label_2
_geom_angle_atom_site_label_3
_geom_angle
_geom_angle_site_symmetry_1
_geom_angle_site_symmetry_3
_geom_angle_publ_flag
N1 Au1 Au1 84.71(6) . 3_666 ?
N1 Au1 N2 169.64(8) . 3_666 ?
N2 Au1 Au1 84.93(6) 3_666 3_666 ?
C1 N1 Au1 121.58(17) . . ?
C1 N1 C2 116.0(2) . . ?
C2 N1 Au1 122.25(16) . . ?
N2 C1 N1 127.4(2) . . ?
C1 N2 Au1 121.35(17) . 3_666 ?
C1 N2 C16 116.8(2) . . ?
C16 N2 Au1 121.67(16) . 3_666 ?
C3 C2 N1 119.7(2) . . ?
C13 C2 N1 119.6(2) . . ?
C13 C2 C3 120.7(2) . . ?
C2 C3 C15 120.2(2) . . ?
C4 C3 C2 118.7(2) . . ?
C4 C3 C15 121.1(2) . . ?
C3 C4 C5 121.8(2) . . ?
C4 C5 C6 122.0(2) . . ?
C4 C5 C12 118.0(2) . . ?
C12 C5 C6 119.9(2) . . ?
C7 C6 C5 121.0(2) . . ?
C11 C6 C5 121.2(2) . . ?
C11 C6 C7 117.8(2) . . ?
C8 C7 C6 121.5(2) . . ?
C7 C8 C9 119.8(3) . . ?
C10 C9 C8 119.7(2) . . ?
C11 C10 C9 120.1(3) . . ?
C10 C11 C6 121.1(3) . . ?
C13 C12 C5 121.6(2) . . ?
C2 C13 C12 119.3(2) . . ?
C2 C13 C14 121.2(2) . . ?
C12 C13 C14 119.5(3) . . ?
C17 C16 N2 118.6(2) . . ?
C21 C16 N2 120.9(2) . . ?
C21 C16 C17 120.5(2) . . ?
C16 C17 C29 120.1(2) . . ?
C18 C17 C16 118.5(2) . . ?
C18 C17 C29 121.3(2) . . ?
C19 C18 C17 122.2(2) . . ?
C18 C19 C20 118.1(2) . . ?
C18 C19 C23 120.5(2) . . ?
C20 C19 C23 121.3(2) . . ?
C21 C20 C19 121.7(2) . . ?
C16 C21 C22 121.3(2) . . ?
C20 C21 C16 118.9(2) . . ?
C20 C21 C22 119.7(2) . . ?
C24 C23 C19 120.3(2) . . ?
C28 C23 C19 121.5(2) . . ?
C28 C23 C24 118.2(2) . . ?
C25 C24 C23 121.0(3) . . ?
C26 C25 C24 119.9(3) . . ?
C25 C26 C27 120.0(3) . . ?
C28 C27 C26 119.7(3) . . ?
C27 C28 C23 121.2(3) . . ?
C30A O1A C33B 106.4(7) . . ?
O1A C30A C31A 106.7(6) . . ?
C32A C31A C30A 106.0(8) . . ?
C33B C32A C31A 102.4(11) . . ?
O1A C33B C32A 105.8(9) . . ?
C30B O1B C33A 103.1(9) . . ?
O1B C30B C31B 110.3(6) . . ?
C32B C31B C30B 102.7(7) . . ?
C31B C32B C33A 103.4(11) . . ?
O1B C33A C32B 104.5(11) . . ?

loop_
_geom_bond_atom_site_label_1
_geom_bond_atom_site_label_2
_geom_bond_distance
_geom_bond_site_symmetry_2
_geom_bond_publ_flag
Au1 Au1 2.73656(17) 3_666 ?
Au1 N1 2.028(2) . ?
Au1 N2 2.031(2) 3_666 ?
N1 C1 1.326(3) . ?
N1 C2 1.441(3) . ?
C1 N2 1.318(3) . ?
N2 C16 1.440(3) . ?
C2 C3 1.402(4) . ?
C2 C13 1.387(4) . ?
C3 C4 1.391(3) . ?
C3 C15 1.509(4) . ?
C4 C5 1.393(4) . ?
C5 C6 1.489(3) . ?
C5 C12 1.396(3) . ?
C6 C7 1.398(3) . ?
C6 C11 1.395(3) . ?
C7 C8 1.383(4) . ?
C8 C9 1.389(4) . ?
C9 C10 1.388(4) . ?
C10 C11 1.386(4) . ?
C12 C13 1.389(3) . ?
C13 C14 1.517(4) . ?
C16 C17 1.407(4) . ?
C16 C21 1.399(4) . ?
C17 C18 1.390(3) . ?
C17 C29 1.508(4) . ?
C18 C19 1.386(4) . ?
C19 C20 1.395(4) . ?
C19 C23 1.494(3) . ?
C20 C21 1.392(3) . ?
C21 C22 1.513(4) . ?
C23 C24 1.392(4) . ?
C23 C28 1.388(4) . ?
C24 C25 1.387(4) . ?
C25 C26 1.380(4) . ?
C26 C27 1.388(4) . ?
C27 C28 1.386(4) . ?
O1A C30A 1.443(8) . ?
O1A C33B 1.464(13) . ?
C30A C31A 1.534(10) . ?
C31A C32A 1.506(15) . ?
C32A C33B 1.503(16) . ?
O1B C30B 1.482(9) . ?
O1B C33A 1.490(14) . ?
C30B C31B 1.519(11) . ?
C31B C32B 1.516(16) . ?
C32B C33A 1.518(16) . ?
